data_4003042
loop_
_publ_author_name
'Wang, Xuan'
'Ma, Huili'
'Gu, Mingxing'
'Lin, Changqing'
'Gan, Nan'
'Xie, Zongliang'
'Wang, He'
'Bian, Lifang'
'Fu, Lishun'
'Cai, Suzhi'
'Chi, Zhenguo'
'Yao, Wei'
'An, Zhongfu'
'Shi, Huifang'
'Huang, Wei'

_publ_section_title
;
 Multicolor Ultralong Organic Phosphorescence through Alkyl Engineering
 for 4D Coding Applications
;
_journal_issue 15
_journal_name_full 'Chemistry of Materials'
_journal_page_first 5584
_journal_paper_doi 10.1021/acs.chemmater.9b01304
_journal_volume 31
_journal_year 2019
_chemical_formula_moiety 'C22 H16 N2 O2'
_chemical_formula_sum 'C22 H16 N2 O2'
_chemical_formula_weight 340.37
_space_group_crystal_system orthorhombic
_space_group_IT_number 19
_space_group_name_Hall 'P 2ac 2ab'
_space_group_name_H-M_alt 'P 21 21 21'
_symmetry_space_group_name_Hall 'P 2ac 2ab'
_symmetry_space_group_name_H-M 'P 21 21 21'
_atom_sites_solution_hydrogens geom
_atom_sites_solution_primary dual
_audit_creation_date 2017-03-31
_audit_creation_method
;
Olex2 1.2
(compiled 2017.03.02 svn.r3394 for OlexSys, GUI svn.r5324)
;
_cell_angle_alpha 90
_cell_angle_beta 90
_cell_angle_gamma 90
_cell_formula_units_Z 4
_cell_length_a 9.362(2)
_cell_length_b 11.627(3)
_cell_length_c 15.805(4)
_cell_measurement_reflns_used 180
_cell_measurement_temperature 296(2)
_cell_measurement_theta_max 0.992
_cell_measurement_theta_min 0.972
_cell_volume 1720.4(7)
_computing_molecular_graphics 'Olex2 (Dolomanov et al., 2009)'
_computing_publication_material 'Olex2 (Dolomanov et al., 2009)'
_computing_structure_refinement 'ShelXL (Sheldrick, 2015)'
_computing_structure_solution 'ShelXT (Sheldrick, 2015)'
_diffrn_ambient_temperature 296.31
_diffrn_measured_fraction_theta_full 0.996
_diffrn_measured_fraction_theta_max 0.996
_diffrn_measurement_device_type 'CCD Area Detector'
_diffrn_radiation_type MoK\a
_diffrn_radiation_wavelength 0.71073
_diffrn_reflns_av_R_equivalents 0.0283
_diffrn_reflns_av_unetI/netI 0.0278
_diffrn_reflns_Laue_measured_fraction_full 0.996
_diffrn_reflns_Laue_measured_fraction_max 0.996
_diffrn_reflns_limit_h_max 12
_diffrn_reflns_limit_h_min -12
_diffrn_reflns_limit_k_max 15
_diffrn_reflns_limit_k_min -15
_diffrn_reflns_limit_l_max 21
_diffrn_reflns_limit_l_min -13
_diffrn_reflns_number 16276
_diffrn_reflns_point_group_measured_fraction_full 0.996
_diffrn_reflns_point_group_measured_fraction_max 0.997
_diffrn_reflns_theta_full 25.242
_diffrn_reflns_theta_max 29.188
_diffrn_reflns_theta_min 2.175
_exptl_absorpt_coefficient_mu 0.085
_exptl_crystal_density_diffrn 1.314
_exptl_crystal_description needle
_exptl_crystal_F_000 712
_exptl_crystal_size_max 0.5
_exptl_crystal_size_mid 0.3
_exptl_crystal_size_min 0.1
_refine_diff_density_max 0.149
_refine_diff_density_min -0.180
_refine_diff_density_rms 0.036
_refine_ls_abs_structure_details
;
 Flack x determined using 1364 quotients [(I+)-(I-)]/[(I+)+(I-)]
 (Parsons, Flack and Wagner, Acta Cryst. B69 (2013) 249-259).
;
_refine_ls_abs_structure_Flack 0.1(4)
_refine_ls_extinction_method none
_refine_ls_goodness_of_fit_ref 1.028
_refine_ls_hydrogen_treatment constr
_refine_ls_matrix_type full
_refine_ls_number_parameters 235
_refine_ls_number_reflns 4636
_refine_ls_number_restraints 0
_refine_ls_restrained_S_all 1.028
_refine_ls_R_factor_all 0.0595
_refine_ls_R_factor_gt 0.0430
_refine_ls_shift/su_max 0.000
_refine_ls_shift/su_mean 0.000
_refine_ls_structure_factor_coef Fsqd
_refine_ls_weighting_details 'w=1/[\s^2^(Fo^2^)+(0.0562P)^2^+0.1476P] where P=(Fo^2^+2Fc^2^)/3'
_refine_ls_weighting_scheme calc
_refine_ls_wR_factor_gt 0.1003
_refine_ls_wR_factor_ref 0.1086
_reflns_Friedel_coverage 0.765
_reflns_Friedel_fraction_full 0.998
_reflns_Friedel_fraction_max 0.997
_reflns_number_gt 3713
_reflns_number_total 4636
_reflns_threshold_expression 'I > 2\s(I)'
_cod_data_source_file cm9b01304_si_014.cif
_cod_data_source_block 11
_cod_original_cell_volume 1720.5(7)
_cod_database_code 4003042
_shelx_shelxl_version_number 2016/6
_shelx_space_group_comment
;
The symmetry employed for this shelxl refinement is uniquely defined
by the following loop, which should always be used as a source of
symmetry information in preference to the above space-group names.
They are only intended as comments.
;
_olex2_refinement_description
;
1. Fixed Uiso
 At 1.2 times of:
  All C(H) groups, All C(H,H) groups
2.a Secondary CH2 refined with riding coordinates:
 C13(H13A,H13B), C14(H14A,H14B)
2.b Aromatic/amide H refined with riding coordinates:
 C2(H2), C3(H3), C4(H4), C5(H5), C8(H8), C9(H9), C10(H10), C11(H11), C17(H17),
 C18(H18), C19(H19), C20(H20)
;
_olex2_submission_special_instructions 'No special instructions were received'

loop_
_space_group_symop_operation_xyz
'x, y, z'
'-x+1/2, -y, z+1/2'
'-x, y+1/2, -z+1/2'
'x+1/2, -y+1/2, -z'

loop_
_atom_site_label
_atom_site_type_symbol
_atom_site_fract_x
_atom_site_fract_y
_atom_site_fract_z
_atom_site_U_iso_or_equiv
_atom_site_adp_type
_atom_site_occupancy
_atom_site_site_symmetry_order
_atom_site_calc_flag
_atom_site_refinement_flags_posn
O25 O 0.4836(2) 0.23817(16) 0.76472(11) 0.0643(5) Uani 1 1 d .
O26 O 0.44992(19) 0.50658(15) 0.55386(11) 0.0642(5) Uani 1 1 d .
N23 N 0.88482(17) 0.45740(14) 0.65933(11) 0.0460(4) Uani 1 1 d .
N24 N 0.49706(17) 0.38540(14) 0.66636(11) 0.0443(4) Uani 1 1 d .
C1 C 0.9910(2) 0.45662(17) 0.72064(12) 0.0421(4) Uani 1 1 d .
C2 C 1.0007(3) 0.3907(2) 0.79377(15) 0.0611(6) Uani 1 1 d .
H2 H 0.928512 0.339741 0.808877 0.073 Uiso 1 1 calc R
C3 C 1.1212(4) 0.4036(3) 0.84323(17) 0.0788(9) Uani 1 1 d .
H3 H 1.130159 0.360240 0.892395 0.095 Uiso 1 1 calc R
C4 C 1.2291(3) 0.4796(3) 0.82130(18) 0.0801(9) Uani 1 1 d .
H4 H 1.309487 0.485550 0.855612 0.096 Uiso 1 1 calc R
C5 C 1.2194(2) 0.5467(2) 0.74948(18) 0.0636(7) Uani 1 1 d .
H5 H 1.291742 0.598241 0.735820 0.076 Uiso 1 1 calc R
C6 C 1.0987(2) 0.53585(17) 0.69729(14) 0.0446(5) Uani 1 1 d .
C7 C 1.0556(2) 0.58428(17) 0.61739(14) 0.0480(5) Uani 1 1 d .
C8 C 1.1210(3) 0.6611(2) 0.5602(2) 0.0737(8) Uani 1 1 d .
H8 H 1.208404 0.694681 0.573184 0.088 Uiso 1 1 calc R
C9 C 1.0542(5) 0.6857(3) 0.4853(2) 0.0960(12) Uani 1 1 d .
H9 H 1.096493 0.736592 0.447389 0.115 Uiso 1 1 calc R
C10 C 0.9233(5) 0.6351(3) 0.4653(2) 0.0971(13) Uani 1 1 d .
H10 H 0.880744 0.652763 0.413715 0.116 Uiso 1 1 calc R
C11 C 0.8544(3) 0.5595(3) 0.51943(17) 0.0727(8) Uani 1 1 d .
H11 H 0.766520 0.527191 0.505806 0.087 Uiso 1 1 calc R
C12 C 0.9240(2) 0.53429(18) 0.59586(14) 0.0475(5) Uani 1 1 d .
C13 C 0.7599(2) 0.38382(19) 0.65562(18) 0.0564(6) Uani 1 1 d .
H13A H 0.779721 0.312765 0.685556 0.068 Uiso 1 1 calc R
H13B H 0.740038 0.364715 0.597048 0.068 Uiso 1 1 calc R
C14 C 0.6281(2) 0.4412(2) 0.69457(14) 0.0503(5) Uani 1 1 d .
H14A H 0.634111 0.437021 0.755763 0.060 Uiso 1 1 calc R
H14B H 0.625900 0.521692 0.678570 0.060 Uiso 1 1 calc R
C15 C 0.4346(2) 0.28930(17) 0.70462(13) 0.0434(4) Uani 1 1 d .
C16 C 0.30116(19) 0.26656(16) 0.65525(12) 0.0402(4) Uani 1 1 d .
C17 C 0.1963(2) 0.18400(19) 0.66644(16) 0.0546(5) Uani 1 1 d .
H17 H 0.201897 0.130396 0.709984 0.065 Uiso 1 1 calc R
C18 C 0.0820(2) 0.1843(2) 0.60987(18) 0.0596(6) Uani 1 1 d .
H18 H 0.010507 0.129330 0.615252 0.071 Uiso 1 1 calc R
C19 C 0.0734(2) 0.2650(2) 0.54602(15) 0.0548(6) Uani 1 1 d .
H19 H -0.004816 0.263913 0.509735 0.066 Uiso 1 1 calc R
C20 C 0.1789(2) 0.34814(19) 0.53460(13) 0.0473(5) Uani 1 1 d .
H20 H 0.173389 0.401982 0.491213 0.057 Uiso 1 1 calc R
C21 C 0.29189(19) 0.34687(15) 0.59061(12) 0.0380(4) Uani 1 1 d .
C22 C 0.4174(2) 0.42517(17) 0.59720(13) 0.0423(4) Uani 1 1 d .

loop_
_atom_site_aniso_label
_atom_site_aniso_U_11
_atom_site_aniso_U_22
_atom_site_aniso_U_33
_atom_site_aniso_U_23
_atom_site_aniso_U_13
_atom_site_aniso_U_12
O25 0.0517(9) 0.0711(10) 0.0700(10) 0.0162(9) -0.0129(8) 0.0062(9)
O26 0.0634(10) 0.0605(9) 0.0688(10) 0.0127(8) 0.0049(8) -0.0152(8)
N23 0.0292(7) 0.0498(9) 0.0591(10) -0.0007(8) -0.0016(7) -0.0035(7)
N24 0.0291(7) 0.0507(9) 0.0530(9) -0.0040(8) 0.0008(7) -0.0036(7)
C1 0.0335(8) 0.0444(10) 0.0484(10) -0.0059(8) 0.0044(8) 0.0051(8)
C2 0.0639(14) 0.0636(13) 0.0559(13) 0.0053(11) 0.0097(12) 0.0150(12)
C3 0.082(2) 0.102(2) 0.0526(14) -0.0063(15) -0.0058(14) 0.0378(19)
C4 0.0627(17) 0.112(2) 0.0652(16) -0.0423(17) -0.0261(13) 0.0328(17)
C5 0.0348(10) 0.0702(14) 0.0859(18) -0.0415(14) -0.0005(10) 0.0012(10)
C6 0.0314(9) 0.0443(10) 0.0580(11) -0.0180(9) 0.0052(8) 0.0001(8)
C7 0.0431(10) 0.0386(9) 0.0622(12) -0.0041(9) 0.0165(9) 0.0032(8)
C8 0.0791(18) 0.0473(12) 0.095(2) 0.0005(13) 0.0411(17) 0.0004(13)
C9 0.124(3) 0.0714(18) 0.093(2) 0.0280(17) 0.053(2) 0.034(2)
C10 0.126(3) 0.106(3) 0.0592(16) 0.0221(17) 0.0208(19) 0.062(2)
C11 0.0650(15) 0.0893(18) 0.0637(15) -0.0021(14) -0.0071(13) 0.0285(15)
C12 0.0421(10) 0.0495(11) 0.0509(11) -0.0001(9) 0.0036(9) 0.0102(9)
C13 0.0323(10) 0.0508(11) 0.0861(16) -0.0128(12) 0.0019(10) -0.0064(8)
C14 0.0326(9) 0.0576(12) 0.0607(12) -0.0128(10) -0.0007(9) -0.0068(9)
C15 0.0310(9) 0.0475(10) 0.0518(11) -0.0008(9) 0.0014(8) 0.0040(8)
C16 0.0303(8) 0.0405(9) 0.0499(10) -0.0044(8) 0.0021(8) 0.0018(7)
C17 0.0440(11) 0.0470(11) 0.0727(14) 0.0057(11) 0.0019(10) -0.0064(9)
C18 0.0401(11) 0.0542(12) 0.0843(16) -0.0099(12) 0.0014(11) -0.0109(10)
C19 0.0402(11) 0.0638(13) 0.0606(13) -0.0206(11) -0.0090(10) -0.0020(10)
C20 0.0465(11) 0.0544(11) 0.0410(10) -0.0087(9) -0.0032(9) 0.0043(9)
C21 0.0332(9) 0.0403(9) 0.0406(9) -0.0086(8) 0.0043(7) 0.0010(7)
C22 0.0370(9) 0.0436(10) 0.0463(10) -0.0046(9) 0.0063(8) -0.0014(8)

loop_
_atom_type_symbol
_atom_type_description
_atom_type_scat_dispersion_real
_atom_type_scat_dispersion_imag
_atom_type_scat_source
C C 0.0033 0.0016 'International Tables Vol C Tables 4.2.6.8 and 6.1.1.4'
H H 0.0000 0.0000 'International Tables Vol C Tables 4.2.6.8 and 6.1.1.4'
N N 0.0061 0.0033 'International Tables Vol C Tables 4.2.6.8 and 6.1.1.4'
O O 0.0106 0.0060 'International Tables Vol C Tables 4.2.6.8 and 6.1.1.4'

loop_
_geom_angle_atom_site_label_1
_geom_angle_atom_site_label_2
_geom_angle_atom_site_label_3
_geom_angle
C1 N23 C12 108.58(16)
C1 N23 C13 127.00(19)
C12 N23 C13 124.17(19)
C15 N24 C14 125.11(18)
C15 N24 C22 112.22(16)
C22 N24 C14 122.66(18)
N23 C1 C2 129.1(2)
N23 C1 C6 108.91(17)
C2 C1 C6 122.0(2)
C1 C2 H2 121.2
C3 C2 C1 117.7(3)
C3 C2 H2 121.2
C2 C3 H3 119.2
C2 C3 C4 121.5(3)
C4 C3 H3 119.2
C3 C4 H4 119.4
C5 C4 C3 121.2(2)
C5 C4 H4 119.4
C4 C5 H5 120.5
C4 C5 C6 119.0(3)
C6 C5 H5 120.5
C1 C6 C7 106.47(17)
C5 C6 C1 118.6(2)
C5 C6 C7 134.9(2)
C8 C7 C6 133.5(2)
C12 C7 C6 107.25(18)
C12 C7 C8 119.2(2)
C7 C8 H8 120.4
C9 C8 C7 119.3(3)
C9 C8 H8 120.4
C8 C9 H9 119.7
C8 C9 C10 120.6(3)
C10 C9 H9 119.7
C9 C10 H10 118.8
C11 C10 C9 122.4(3)
C11 C10 H10 118.8
C10 C11 H11 121.7
C10 C11 C12 116.6(3)
C12 C11 H11 121.7
N23 C12 C7 108.78(19)
N23 C12 C11 129.2(2)
C11 C12 C7 121.9(2)
N23 C13 H13A 109.2
N23 C13 H13B 109.2
N23 C13 C14 112.13(17)
H13A C13 H13B 107.9
C14 C13 H13A 109.2
C14 C13 H13B 109.2
N24 C14 C13 111.19(16)
N24 C14 H14A 109.4
N24 C14 H14B 109.4
C13 C14 H14A 109.4
C13 C14 H14B 109.4
H14A C14 H14B 108.0
O25 C15 N24 124.95(19)
O25 C15 C16 129.7(2)
N24 C15 C16 105.36(17)
C17 C16 C15 130.38(19)
C17 C16 C21 121.11(18)
C21 C16 C15 108.51(16)
C16 C17 H17 121.3
C16 C17 C18 117.4(2)
C18 C17 H17 121.3
C17 C18 H18 119.5
C19 C18 C17 121.1(2)
C19 C18 H18 119.5
C18 C19 H19 119.2
C18 C19 C20 121.6(2)
C20 C19 H19 119.2
C19 C20 H20 121.5
C21 C20 C19 116.9(2)
C21 C20 H20 121.5
C16 C21 C22 108.09(17)
C20 C21 C16 121.87(18)
C20 C21 C22 130.02(19)
O26 C22 N24 124.53(19)
O26 C22 C21 129.7(2)
N24 C22 C21 105.81(16)

loop_
_geom_bond_atom_site_label_1
_geom_bond_atom_site_label_2
_geom_bond_distance
O25 C15 1.211(3)
O26 C22 1.207(2)
N23 C1 1.388(3)
N23 C12 1.393(3)
N23 C13 1.450(3)
N24 C14 1.457(2)
N24 C15 1.399(3)
N24 C22 1.402(3)
C1 C2 1.390(3)
C1 C6 1.415(3)
C2 H2 0.9300
C2 C3 1.381(4)
C3 H3 0.9300
C3 C4 1.387(5)
C4 H4 0.9300
C4 C5 1.380(4)
C5 H5 0.9300
C5 C6 1.405(3)
C6 C7 1.440(3)
C7 C8 1.411(3)
C7 C12 1.405(3)
C8 H8 0.9300
C8 C9 1.368(5)
C9 H9 0.9300
C9 C10 1.396(6)
C10 H10 0.9300
C10 C11 1.386(5)
C11 H11 0.9300
C11 C12 1.403(3)
C13 H13A 0.9700
C13 H13B 0.9700
C13 C14 1.532(3)
C14 H14A 0.9700
C14 H14B 0.9700
C15 C16 1.496(3)
C16 C17 1.384(3)
C16 C21 1.387(3)
C17 H17 0.9300
C17 C18 1.394(3)
C18 H18 0.9300
C18 C19 1.380(4)
C19 H19 0.9300
C19 C20 1.394(3)
C20 H20 0.9300
C20 C21 1.379(3)
C21 C22 1.490(3)
